data_7223368
loop_
_publ_author_name
'Hong, Min'
'Yang, Yuanguang'
'Li, Chuan'
'Chang, Guoliang'
'Li, Dacheng'
'Li, Chenzhong'

_publ_section_title
;
 Studies of effect of molecular structure and alkyl groups bound with
 tin(IV) on their cytotoxicity of organotin(IV) 2-phenyl-4-selenazole
 carboxylates
;
_journal_name_full 'RSC Adv.'
_journal_paper_doi 10.1039/C5RA18445B
_journal_year 2015
_chemical_formula_moiety 'C28 H36 Cl2 N2 O6 Se2 Sn4, C25.8 H29.41 Cl2 N2 O6 Se2 Sn4'
_chemical_formula_sum 'C53.8 H65.4 Cl4 N4 O12 Se4 Sn8'
_chemical_formula_weight 2367.26
_space_group_crystal_system triclinic
_space_group_IT_number 2
_space_group_name_Hall '-P 1'
_space_group_name_H-M_alt 'P -1'
_symmetry_space_group_name_Hall '-P 1'
_symmetry_space_group_name_H-M 'P -1'
_atom_sites_solution_hydrogens geom
_atom_sites_solution_primary direct
_audit_creation_date 2015-04-10
_audit_creation_method
;
Olex2 1.2-beta
(compiled 2015.01.26 svn.r3150 for OlexSys, GUI svn.r4998)
;
_audit_update_record
;
2015-04-25 deposited with the CCDC.
2015-11-18 downloaded from the CCDC.
;
_cell_angle_alpha 107.5950(10)
_cell_angle_beta 92.3480(10)
_cell_angle_gamma 112.045(2)
_cell_formula_units_Z 1
_cell_length_a 10.9295(5)
_cell_length_b 14.0488(6)
_cell_length_c 14.6562(7)
_cell_measurement_temperature 293(2)
_cell_volume 1957.69(16)
_computing_molecular_graphics 'Olex2 (Dolomanov et al., 2009)'
_computing_publication_material 'Olex2 (Dolomanov et al., 2009)'
_computing_structure_refinement 'ShelXL (Sheldrick, 2008)'
_computing_structure_solution 'ShelXS (Sheldrick, 2008)'
_diffrn_ambient_temperature 293(2)
_diffrn_measured_fraction_theta_full 0.999
_diffrn_measured_fraction_theta_max 0.999
_diffrn_measurement_device_type 'multiwire proportional'
_diffrn_measurement_method 'phi and omega scans'
_diffrn_radiation_monochromator graphite
_diffrn_radiation_type MoK\a
_diffrn_radiation_wavelength 0.71073
_diffrn_reflns_av_R_equivalents 0.0281
_diffrn_reflns_av_unetI/netI 0.0476
_diffrn_reflns_laue_measured_fraction_full 0.999
_diffrn_reflns_laue_measured_fraction_max 0.999
_diffrn_reflns_limit_h_max 12
_diffrn_reflns_limit_h_min -13
_diffrn_reflns_limit_k_max 16
_diffrn_reflns_limit_k_min -16
_diffrn_reflns_limit_l_max 17
_diffrn_reflns_limit_l_min -17
_diffrn_reflns_number 12306
_diffrn_reflns_point_group_measured_fraction_full 0.999
_diffrn_reflns_point_group_measured_fraction_max 0.999
_diffrn_reflns_theta_full 25.242
_diffrn_reflns_theta_max 25.350
_diffrn_reflns_theta_min 2.646
_exptl_absorpt_coefficient_mu 4.554
_exptl_absorpt_correction_T_max 0.351
_exptl_absorpt_correction_T_min 0.265
_exptl_absorpt_correction_type multi-scan
_exptl_absorpt_process_details sadabs
_exptl_crystal_colour colourless
_exptl_crystal_colour_primary colourless
_exptl_crystal_density_diffrn 2.008
_exptl_crystal_description block
_exptl_crystal_F_000 1116
_exptl_crystal_size_max 0.39
_exptl_crystal_size_mid 0.25
_exptl_crystal_size_min 0.23
_refine_diff_density_max 0.998
_refine_diff_density_min -0.663
_refine_diff_density_rms 0.133
_refine_ls_extinction_method none
_refine_ls_goodness_of_fit_ref 1.124
_refine_ls_hydrogen_treatment constr
_refine_ls_matrix_type full
_refine_ls_number_parameters 535
_refine_ls_number_reflns 7161
_refine_ls_number_restraints 1551
_refine_ls_restrained_S_all 1.039
_refine_ls_R_factor_all 0.0648
_refine_ls_R_factor_gt 0.0451
_refine_ls_shift/su_max 0.000
_refine_ls_shift/su_mean 0.000
_refine_ls_structure_factor_coef Fsqd
_refine_ls_weighting_details 'w=1/[\s^2^(Fo^2^)+(0.0470P)^2^+4.7332P] where P=(Fo^2^+2Fc^2^)/3'
_refine_ls_weighting_scheme calc
_refine_ls_wR_factor_gt 0.1119
_refine_ls_wR_factor_ref 0.1240
_reflns_Friedel_coverage 0.000
_reflns_number_gt 5510
_reflns_number_total 7161
_reflns_threshold_expression 'I > 2\s(I)'
_cod_data_source_file c5ra18445b2.cif
_cod_data_source_block 111127d
_cod_original_formula_sum 'C53.80 H65.40 Cl4 N4 O12 Se4 Sn8'
_cod_database_code 7223368
_shelxl_version_number 2014-3
_shelx_space_group_comment
;
The symmetry employed for this shelxl refinement is uniquely defined
by the following loop, which should always be used as a source of
symmetry information in preference to the above space-group names.
They are only intended as comments.
;
_shelx_estimated_absorpt_t_max 0.421
_shelx_estimated_absorpt_t_min 0.270
_olex2_refinement_description
;
1. Fixed Uiso
 At 1.2 times of:
  All C(H) groups
 At 1.5 times of:
  All C(H,H,H) groups
2. Restrained distances
 C15'-C16'
 1.5 with sigma of 0.01
 C18'-C19'
 1.48 with sigma of 0.01
 C15'-O4' = C15'-O5'
 1.23 with sigma of 0.02
 Se2'-C17' = Se2'-C18'
 1.9 with sigma of 0.01
 C16'-C17' = C16'-N2' = N2'-C18'
 1.39 with sigma of 0.01
 C19'-C21' = C21'-C23' = C23'-C19' = C20'-C22' = C22'-C24' = C24'-C20'
 2.38 with sigma of 0.02
 C19'-C20' = C20'-C21' = C21'-C22' = C22'-C23' = C23'-C24' = C24'-C19'
 1.39 with sigma of 0.01
 C15-C16
 1.5 with sigma of 0.01
 C18-C19
 1.48 with sigma of 0.01
 C15-O4 = C15-O5
 1.23 with sigma of 0.02
 Se2-C17 = Se2-C18
 1.9 with sigma of 0.01
 C16-C17 = C16-N2 = N2-C18
 1.39 with sigma of 0.01
 C19-C21 = C21-C23 = C23-C19 = C20-C22 = C22-C24 = C24-C20
 2.38 with sigma of 0.02
 C19-C20 = C20-C21 = C21-C22 = C22-C23 = C23-C24 = C24-C19
 1.39 with sigma of 0.01
3. Restrained planarity
 Se2, C15, C16, C17, C18, C19
 with sigma of 0.03
4. Uiso/Uaniso restraints and constraints
C1 \\sim C2 \\sim C3 \\sim C4 \\sim C5 \\sim C6 \\sim C7 \\sim C8 \\sim C9
\\sim C10 \\sim C11 \\sim C12 \\sim C13 \\sim C14 \\sim C15 \\sim C16 \\sim C17
\\sim C18 \\sim C19 \\sim C20 \\sim C21 \\sim C22 \\sim C23 \\sim C24 \\sim C25
\\sim C26 \\sim C27 \\sim C28 \\sim C15' \\sim C16' \\sim C17' \\sim C18' \\sim
C19' \\sim C20' \\sim C21' \\sim C22' \\sim C23' \\sim C24' \\sim O1 \\sim O2
\\sim O3 \\sim O4 \\sim O5 \\sim O4' \\sim O5' \\sim O6 \\sim N1 \\sim N2 \\sim
N2': within 3.8A with sigma of 0.02 and sigma for terminal atoms of 0.04
Uanis(Se2) = Uanis(Se2')
5. Others
 Sof(Se2')=Sof(Cl2')=Sof(N2')=Sof(O4')=Sof(O5')=Sof(C15')=Sof(C16')=Sof(C17')=
 Sof(H17')=Sof(C18')=Sof(C19')=Sof(C20')=Sof(H20')=Sof(C21')=Sof(H21')=
 Sof(C22')=Sof(H22')=Sof(C23')=Sof(H23')=Sof(C24')=Sof(H24')=1-FVAR(1)
 Sof(Se2)=Sof(Cl2)=Sof(N2)=Sof(O4)=Sof(O5)=Sof(C15)=Sof(C16)=Sof(C17)=Sof(H17)=
 Sof(C18)=Sof(C19)=Sof(C20)=Sof(H20)=Sof(C21)=Sof(H21)=Sof(C22)=Sof(H22)=
 Sof(C23)=Sof(H23)=Sof(C24)=Sof(H24)=Sof(C25)=Sof(H25A)=Sof(H25B)=Sof(H25C)=
 Sof(C26)=Sof(H26A)=Sof(H26B)=Sof(H26C)=Sof(C27)=Sof(H27A)=Sof(H27B)=Sof(H27C)=
 Sof(C28)=Sof(H28A)=Sof(H28B)=Sof(H28C)=FVAR(1)
6.a Aromatic/amide H refined with riding coordinates:
 C3(H3), C6(H6), C7(H7), C8(H8), C9(H9), C10(H10), C17(H17), C20(H20),
 C21(H21), C22(H22), C23(H23), C24(H24), C17'(H17'), C20'(H20'), C21'(H21'),
 C22'(H22'), C23'(H23'), C24'(H24')
6.b Idealised Me refined as rotating group:
 C11(H11A,H11B,H11C), C12(H12A,H12B,H12C), C13(H13A,H13B,H13C), C14(H14A,H14B,
 H14C), C25(H25A,H25B,H25C), C26(H26A,H26B,H26C), C27(H27A,H27B,H27C), C28(H28A,
 H28B,H28C)
;
_olex2_submission_special_instructions 'No special instructions were received'

loop_
_space_group_symop_operation_xyz
'x, y, z'
'-x, -y, -z'

loop_
_atom_site_label
_atom_site_type_symbol
_atom_site_fract_x
_atom_site_fract_y
_atom_site_fract_z
_atom_site_U_iso_or_equiv
_atom_site_adp_type
_atom_site_occupancy
_atom_site_site_symmetry_order
_atom_site_calc_flag
_atom_site_refinement_flags_posn
_atom_site_refinement_flags_adp
_atom_site_refinement_flags_occupancy
_atom_site_disorder_assembly
_atom_site_disorder_group
Sn1 Sn 0.11645(5) 0.12559(4) 0.02996(4) 0.04600(16) Uani 1 1 d . . . . .
Sn2 Sn 0.25263(5) -0.07265(5) -0.03130(4) 0.05291(18) Uani 1 1 d . . . . .
Sn3 Sn 0.32111(5) 0.57217(5) 0.49471(4) 0.05329(18) Uani 1 1 d . . . . .
Sn4 Sn 0.00249(5) 0.39817(4) 0.53273(4) 0.04672(16) Uani 1 1 d . . . . .
Se1 Se 0.64523(10) 0.51277(8) 0.14834(8) 0.0691(3) Uani 1 1 d . . . . .
Se2 Se 0.20534(16) 0.09891(13) 0.64328(12) 0.0757(4) Uani 0.7252(18) 1 d D . P A 1
Se2' Se -0.2030(5) -0.0097(4) 0.6347(3) 0.0757(4) Uani 0.2748(18) 1 d D . P A 2
Cl1 Cl 0.0925(3) -0.2678(2) -0.0902(3) 0.0958(10) Uani 1 1 d . . . . .
Cl2 Cl 0.3327(4) 0.7301(3) 0.4559(3) 0.0852(12) Uani 0.7252(18) 1 d . . P A 1
Cl2' Cl 0.3220(10) 0.4256(9) 0.5307(9) 0.082(3) Uani 0.2748(18) 1 d . . P A 2
N1 N 0.4026(6) 0.3459(5) 0.0818(5) 0.0495(15) Uani 1 1 d . U . . .
N2 N 0.1059(8) 0.2298(7) 0.5925(7) 0.0532(19) Uani 0.7252(18) 1 d D U P A 1
N2' N -0.105(2) 0.1787(18) 0.5911(18) 0.054(3) Uani 0.2748(18) 1 d D U P A 2
O1 O 0.3240(5) 0.1196(4) 0.0196(4) 0.0565(14) Uani 1 1 d . U . . .
O2 O 0.5342(6) 0.1391(5) 0.0432(5) 0.0728(18) Uani 1 1 d . U . . .
O3 O 0.0905(5) -0.0342(4) -0.0186(4) 0.0536(14) Uani 1 1 d . U . . .
O4 O 0.2273(8) 0.4127(6) 0.5421(6) 0.0533(18) Uani 0.7252(18) 1 d D U P A 1
O5 O 0.4106(8) 0.3865(8) 0.5326(7) 0.074(2) Uani 0.7252(18) 1 d D U P A 1
O4' O -0.231(2) 0.2939(15) 0.5421(15) 0.052(4) Uani 0.2748(18) 1 d D U P A 2
O5' O -0.428(2) 0.1903(19) 0.5628(18) 0.074(6) Uani 0.2748(18) 1 d D U P A 2
O6 O 0.1244(5) 0.5324(4) 0.5014(4) 0.0497(13) Uani 1 1 d . U . . .
C1 C 0.4527(8) 0.1795(7) 0.0471(6) 0.0518(19) Uani 1 1 d . U . . .
C2 C 0.4966(7) 0.3022(7) 0.0825(6) 0.0476(18) Uani 1 1 d . U . . .
C3 C 0.6255(9) 0.3707(7) 0.1125(6) 0.059(2) Uani 1 1 d . U . . .
H3 H 0.6959 0.3491 0.1148 0.070 Uiso 1 1 calc R . . . .
C4 C 0.4564(9) 0.4523(7) 0.1116(6) 0.0523(18) Uani 1 1 d . U . . .
C5 C 0.3816(9) 0.5211(7) 0.1190(6) 0.0551(19) Uani 1 1 d . U . . .
C6 C 0.4459(11) 0.6308(8) 0.1438(7) 0.071(2) Uani 1 1 d . U . . .
H6 H 0.5391 0.6636 0.1549 0.085 Uiso 1 1 calc R . . . .
C7 C 0.3727(13) 0.6948(10) 0.1527(9) 0.090(3) Uani 1 1 d . U . . .
H7 H 0.4179 0.7704 0.1724 0.108 Uiso 1 1 calc R . . . .
C8 C 0.2387(12) 0.6495(9) 0.1333(8) 0.084(3) Uani 1 1 d . U . . .
H8 H 0.1918 0.6934 0.1379 0.101 Uiso 1 1 calc R . . . .
C9 C 0.1716(11) 0.5403(8) 0.1072(7) 0.075(2) Uani 1 1 d . U . . .
H9 H 0.0784 0.5084 0.0937 0.090 Uiso 1 1 calc R . . . .
C10 C 0.2447(10) 0.4753(8) 0.1007(7) 0.068(2) Uani 1 1 d . U . . .
H10 H 0.1990 0.4000 0.0836 0.082 Uiso 1 1 calc R . . . .
C11 C 0.1187(10) 0.1782(8) -0.0897(7) 0.071(3) Uani 1 1 d . U . . .
H11A H 0.2082 0.2274 -0.0889 0.106 Uiso 1 1 calc GR . . . .
H11B H 0.0598 0.2150 -0.0863 0.106 Uiso 1 1 calc GR . . . .
H11C H 0.0891 0.1161 -0.1487 0.106 Uiso 1 1 calc GR . . . .
C12 C 0.1655(9) 0.1913(8) 0.1811(6) 0.066(2) Uani 1 1 d . U . . .
H12A H 0.1555 0.1339 0.2068 0.099 Uiso 1 1 calc GR . . . .
H12B H 0.1069 0.2255 0.2063 0.099 Uiso 1 1 calc GR . . . .
H12C H 0.2566 0.2445 0.2000 0.099 Uiso 1 1 calc GR . . . .
C13 C 0.3002(10) -0.0675(9) -0.1668(7) 0.078(3) Uani 1 1 d . U . . .
H13A H 0.3350 -0.1213 -0.1940 0.118 Uiso 1 1 calc GR . . . .
H13B H 0.3665 0.0038 -0.1591 0.118 Uiso 1 1 calc GR . . . .
H13C H 0.2211 -0.0825 -0.2094 0.118 Uiso 1 1 calc GR . . . .
C14 C 0.3110(10) -0.0620(9) 0.1103(7) 0.074(3) Uani 1 1 d . U . . .
H14A H 0.2334 -0.0984 0.1349 0.110 Uiso 1 1 calc GR . . . .
H14B H 0.3540 0.0134 0.1510 0.110 Uiso 1 1 calc GR . . . .
H14C H 0.3723 -0.0963 0.1100 0.110 Uiso 1 1 calc GR . . . .
C15 C 0.3017(10) 0.3640(8) 0.5535(7) 0.053(2) Uani 0.7252(18) 1 d D U P A 1
C16 C 0.2398(9) 0.2665(7) 0.5847(5) 0.054(2) Uani 0.7252(18) 1 d D U P A 1
C17 C 0.3168(10) 0.2165(8) 0.6081(8) 0.055(3) Uani 0.7252(18) 1 d D U P A 1
H17 H 0.4079 0.2372 0.6068 0.066 Uiso 0.7252(18) 1 calc R . P A 1
C18 C 0.0658(8) 0.1420(8) 0.6219(10) 0.051(2) Uani 0.7252(18) 1 d D U P A 1
C19 C -0.0741(9) 0.0808(9) 0.6280(12) 0.059(3) Uani 0.7252(18) 1 d D U P A 1
C20 C -0.1657(10) 0.1255(9) 0.6248(10) 0.068(3) Uani 0.7252(18) 1 d D U P A 1
H20 H -0.1392 0.1946 0.6199 0.081 Uiso 0.7252(18) 1 calc R . P A 1
C21 C -0.2977(10) 0.0666(8) 0.6290(10) 0.066(3) Uani 0.7252(18) 1 d D U P A 1
H21 H -0.3590 0.0983 0.6313 0.080 Uiso 0.7252(18) 1 calc R . P A 1
C22 C -0.3393(11) -0.0382(9) 0.6297(10) 0.071(3) Uani 0.7252(18) 1 d D U P A 1
H22 H -0.4299 -0.0787 0.6268 0.085 Uiso 0.7252(18) 1 calc R . P A 1
C23 C -0.2485(10) -0.0847(9) 0.6347(10) 0.073(3) Uani 0.7252(18) 1 d D U P A 1
H23 H -0.2750 -0.1541 0.6391 0.087 Uiso 0.7252(18) 1 calc R . P A 1
C24 C -0.1176(11) -0.0231(8) 0.6328(9) 0.061(2) Uani 0.7252(18) 1 d D U P A 1
H24 H -0.0550 -0.0529 0.6349 0.073 Uiso 0.7252(18) 1 calc R . P A 1
C25 C 0.4325(13) 0.6673(13) 0.6365(8) 0.076(4) Uani 0.7252(18) 1 d . U P A 1
H25A H 0.5263 0.6870 0.6348 0.115 Uiso 0.7252(18) 1 calc GR . P A 1
H25B H 0.4055 0.6256 0.6789 0.115 Uiso 0.7252(18) 1 calc GR . P A 1
H25C H 0.4162 0.7323 0.6600 0.115 Uiso 0.7252(18) 1 calc GR . P A 1
C26 C 0.3204(13) 0.4832(13) 0.3541(9) 0.081(4) Uani 0.7252(18) 1 d . U P A 1
H26A H 0.2311 0.4296 0.3249 0.121 Uiso 0.7252(18) 1 calc GR . P A 1
H26B H 0.3796 0.4472 0.3545 0.121 Uiso 0.7252(18) 1 calc GR . P A 1
H26C H 0.3501 0.5314 0.3175 0.121 Uiso 0.7252(18) 1 calc GR . P A 1
C27 C 0.0293(11) 0.4485(8) 0.6834(7) 0.044(2) Uani 0.7252(18) 1 d . U P A 1
H27A H 0.1150 0.5088 0.7103 0.067 Uiso 0.7252(18) 1 calc GR . P A 1
H27B H 0.0256 0.3891 0.7042 0.067 Uiso 0.7252(18) 1 calc GR . P A 1
H27C H -0.0403 0.4711 0.7054 0.067 Uiso 0.7252(18) 1 calc GR . P A 1
C28 C -0.0431(12) 0.2627(8) 0.4088(7) 0.049(3) Uani 0.7252(18) 1 d . U P A 1
H28A H -0.0665 0.2787 0.3529 0.073 Uiso 0.7252(18) 1 calc GR . P A 1
H28B H -0.1174 0.2019 0.4143 0.073 Uiso 0.7252(18) 1 calc GR . P A 1
H28C H 0.0333 0.2448 0.4017 0.073 Uiso 0.7252(18) 1 calc GR . P A 1
C15' C -0.306(2) 0.2156(19) 0.566(2) 0.048(4) Uani 0.2748(18) 1 d D U P A 2
C16' C -0.242(2) 0.1450(19) 0.587(2) 0.058(4) Uani 0.2748(18) 1 d D U P A 2
C17' C -0.322(2) 0.046(2) 0.596(3) 0.059(4) Uani 0.2748(18) 1 d D U P A 2
H17' H -0.4151 0.0137 0.5859 0.071 Uiso 0.2748(18) 1 calc R . P A 2
C18' C -0.0609(15) 0.109(2) 0.618(3) 0.056(4) Uani 0.2748(18) 1 d D U P A 2
C19' C 0.0776(17) 0.116(2) 0.627(3) 0.059(4) Uani 0.2748(18) 1 d D U P A 2
C20' C 0.176(2) 0.2140(18) 0.629(2) 0.059(4) Uani 0.2748(18) 1 d D U P A 2
H20' H 0.1543 0.2697 0.6221 0.070 Uiso 0.2748(18) 1 calc R . P A 2
C21' C 0.308(2) 0.2272(17) 0.640(3) 0.059(4) Uani 0.2748(18) 1 d D U P A 2
H21' H 0.3766 0.2946 0.6480 0.070 Uiso 0.2748(18) 1 calc R . P A 2
C22' C 0.3394(19) 0.1406(19) 0.641(2) 0.060(4) Uani 0.2748(18) 1 d D U P A 2
H22' H 0.4273 0.1473 0.6405 0.072 Uiso 0.2748(18) 1 calc R . P A 2
C23' C 0.241(2) 0.0441(17) 0.642(2) 0.054(4) Uani 0.2748(18) 1 d D U P A 2
H23' H 0.2632 -0.0123 0.6465 0.065 Uiso 0.2748(18) 1 calc R . P A 2
C24' C 0.109(2) 0.0325(18) 0.636(2) 0.059(4) Uani 0.2748(18) 1 d D U P A 2
H24' H 0.0414 -0.0311 0.6379 0.070 Uiso 0.2748(18) 1 calc R . P A 2

loop_
_atom_site_aniso_label
_atom_site_aniso_U_11
_atom_site_aniso_U_22
_atom_site_aniso_U_33
_atom_site_aniso_U_23
_atom_site_aniso_U_13
_atom_site_aniso_U_12
Sn1 0.0396(3) 0.0351(3) 0.0572(3) 0.0056(2) 0.0037(2) 0.0172(2)
Sn2 0.0386(3) 0.0479(3) 0.0704(4) 0.0081(3) 0.0070(3) 0.0254(3)
Sn3 0.0327(3) 0.0594(4) 0.0629(4) 0.0183(3) 0.0100(2) 0.0157(3)
Sn4 0.0474(3) 0.0400(3) 0.0557(3) 0.0185(3) 0.0097(3) 0.0192(3)
Se1 0.0573(6) 0.0445(5) 0.0872(7) 0.0113(5) -0.0013(5) 0.0116(4)
Se2 0.0889(10) 0.0766(9) 0.0932(10) 0.0523(8) 0.0270(8) 0.0479(8)
Se2' 0.0889(10) 0.0766(9) 0.0932(10) 0.0523(8) 0.0270(8) 0.0479(8)
Cl1 0.0564(14) 0.0479(14) 0.164(3) 0.0105(16) 0.0125(16) 0.0214(12)
Cl2 0.061(2) 0.073(2) 0.141(4) 0.066(3) 0.020(2) 0.025(2)
Cl2' 0.062(6) 0.088(7) 0.137(9) 0.079(7) 0.024(6) 0.041(6)
N1 0.050(3) 0.041(3) 0.059(3) 0.013(3) 0.010(3) 0.023(3)
N2 0.062(4) 0.046(4) 0.059(4) 0.020(3) 0.015(3) 0.029(3)
N2' 0.064(5) 0.045(5) 0.063(5) 0.026(5) 0.018(5) 0.026(5)
O1 0.040(3) 0.043(3) 0.081(4) 0.010(3) 0.005(3) 0.019(2)
O2 0.048(3) 0.051(4) 0.115(5) 0.009(3) 0.012(3) 0.032(3)
O3 0.036(3) 0.039(3) 0.079(4) 0.004(3) 0.007(3) 0.021(2)
O4 0.044(4) 0.047(4) 0.079(4) 0.029(3) 0.013(3) 0.023(3)
O5 0.053(5) 0.079(6) 0.104(6) 0.043(5) 0.024(4) 0.032(4)
O4' 0.051(7) 0.044(6) 0.072(7) 0.023(6) 0.009(6) 0.029(6)
O5' 0.065(11) 0.058(10) 0.100(12) 0.037(10) 0.015(10) 0.017(9)
O6 0.028(2) 0.046(3) 0.081(4) 0.030(3) 0.010(2) 0.014(2)
C1 0.044(4) 0.049(4) 0.061(4) 0.013(4) 0.005(3) 0.022(4)
C2 0.035(4) 0.047(4) 0.060(4) 0.011(3) 0.010(3) 0.021(3)
C3 0.053(4) 0.045(4) 0.064(5) 0.009(4) 0.001(4) 0.015(4)
C4 0.061(4) 0.050(4) 0.052(4) 0.019(3) 0.018(3) 0.027(3)
C5 0.068(4) 0.052(4) 0.061(4) 0.026(3) 0.020(4) 0.035(4)
C6 0.084(5) 0.051(4) 0.088(5) 0.030(4) 0.017(4) 0.034(4)
C7 0.097(6) 0.071(5) 0.106(6) 0.032(5) 0.019(5) 0.036(5)
C8 0.099(6) 0.066(5) 0.111(6) 0.040(5) 0.024(5) 0.049(5)
C9 0.080(5) 0.070(5) 0.091(5) 0.030(5) 0.024(5) 0.045(4)
C10 0.075(5) 0.063(5) 0.082(5) 0.027(4) 0.025(4) 0.042(4)
C11 0.072(6) 0.064(6) 0.068(6) 0.018(5) -0.003(5) 0.024(5)
C12 0.062(5) 0.056(5) 0.065(5) 0.016(5) 0.011(4) 0.010(5)
C13 0.062(6) 0.087(7) 0.073(6) 0.010(5) 0.011(5) 0.031(5)
C14 0.068(6) 0.080(7) 0.083(6) 0.029(5) 0.014(5) 0.040(5)
C15 0.050(5) 0.053(5) 0.062(5) 0.021(4) 0.012(4) 0.025(4)
C16 0.059(4) 0.050(4) 0.060(4) 0.016(4) 0.014(4) 0.031(4)
C17 0.059(5) 0.057(5) 0.060(5) 0.023(4) 0.013(4) 0.032(4)
C18 0.064(4) 0.045(4) 0.056(4) 0.022(4) 0.015(4) 0.031(4)
C19 0.067(4) 0.047(4) 0.064(5) 0.022(4) 0.017(4) 0.021(4)
C20 0.072(5) 0.052(4) 0.078(5) 0.023(4) 0.016(4) 0.023(4)
C21 0.067(5) 0.051(5) 0.079(6) 0.026(4) 0.015(5) 0.019(4)
C22 0.077(6) 0.059(5) 0.076(5) 0.031(5) 0.011(5) 0.022(5)
C23 0.089(5) 0.050(5) 0.078(5) 0.033(4) 0.013(5) 0.017(5)
C24 0.078(5) 0.041(4) 0.069(5) 0.030(4) 0.013(4) 0.020(4)
C25 0.057(7) 0.099(10) 0.049(7) 0.007(7) 0.003(6) 0.022(7)
C26 0.054(7) 0.100(9) 0.052(6) -0.004(7) 0.014(6) 0.016(7)
C27 0.061(6) 0.040(5) 0.037(5) 0.008(4) 0.007(5) 0.030(5)
C28 0.065(6) 0.029(5) 0.041(5) 0.005(4) 0.001(5) 0.015(5)
C15' 0.053(7) 0.043(7) 0.063(7) 0.027(6) 0.019(7) 0.026(6)
C16' 0.065(6) 0.046(5) 0.067(6) 0.026(5) 0.014(5) 0.024(5)
C17' 0.065(6) 0.048(6) 0.067(7) 0.025(6) 0.015(6) 0.021(6)
C18' 0.067(5) 0.046(5) 0.062(5) 0.026(5) 0.016(5) 0.024(5)
C19' 0.067(5) 0.051(5) 0.063(5) 0.020(5) 0.014(5) 0.027(5)
C20' 0.065(5) 0.049(5) 0.066(5) 0.020(5) 0.013(5) 0.028(5)
C21' 0.061(6) 0.053(6) 0.065(6) 0.019(6) 0.015(6) 0.028(6)
C22' 0.066(7) 0.052(7) 0.065(7) 0.018(6) 0.014(7) 0.027(6)
C23' 0.069(6) 0.043(6) 0.065(6) 0.022(6) 0.010(6) 0.035(5)
C24' 0.070(6) 0.047(5) 0.062(6) 0.024(5) 0.018(5) 0.023(5)

loop_
_atom_type_symbol
_atom_type_description
_atom_type_scat_dispersion_real
_atom_type_scat_dispersion_imag
_atom_type_scat_source
C C 0.0033 0.0016 'International Tables Vol C Tables 4.2.6.8 and 6.1.1.4'
H H 0.0000 0.0000 'International Tables Vol C Tables 4.2.6.8 and 6.1.1.4'
Cl Cl 0.1484 0.1585 'International Tables Vol C Tables 4.2.6.8 and 6.1.1.4'
N N 0.0061 0.0033 'International Tables Vol C Tables 4.2.6.8 and 6.1.1.4'
O O 0.0106 0.0060 'International Tables Vol C Tables 4.2.6.8 and 6.1.1.4'
Se Se -0.0929 2.2259 'International Tables Vol C Tables 4.2.6.8 and 6.1.1.4'
Sn Sn -0.6537 1.4246 'International Tables Vol C Tables 4.2.6.8 and 6.1.1.4'

loop_
_geom_angle_atom_site_label_1
_geom_angle_atom_site_label_2
_geom_angle_atom_site_label_3
_geom_angle
_geom_angle_site_symmetry_1
_geom_angle_site_symmetry_3
O3 Sn1 O1 145.9(2) 2 .
O3 Sn1 O1 71.47(19) . .
O3 Sn1 O3 74.6(2) . 2
O3 Sn1 C11 108.7(3) . .
O3 Sn1 C12 110.7(3) . .
C11 Sn1 O1 92.6(3) . .
C11 Sn1 O3 101.5(3) . 2
C12 Sn1 O1 90.9(3) . .
C12 Sn1 O3 97.9(3) . 2
C12 Sn1 C11 139.4(4) . .
O1 Sn2 Cl1 157.43(14) . .
O3 Sn2 Cl1 87.31(16) . .
O3 Sn2 O1 70.29(19) . .
O3 Sn2 C13 105.5(3) . .
O3 Sn2 C14 102.1(3) . .
C13 Sn2 Cl1 96.2(3) . .
C13 Sn2 O1 87.4(3) . .
C13 Sn2 C14 149.8(4) . .
C14 Sn2 Cl1 97.0(3) . .
C14 Sn2 O1 90.6(3) . .
Cl2 Sn3 O4 158.4(2) . .
O6 Sn3 Cl2 89.58(17) . .
O6 Sn3 Cl2' 93.5(3) . .
O6 Sn3 O4 69.0(2) . .
O6 Sn3 C25 108.2(4) . .
O6 Sn3 C26 103.7(4) . .
C25 Sn3 Cl2 93.2(5) . .
C25 Sn3 O4 90.9(5) . .
C26 Sn3 Cl2 94.1(5) . .
C26 Sn3 O4 93.8(5) . .
C26 Sn3 C25 147.2(5) . .
O4 Sn4 Sn4 106.88(18) . 2_566
O4' Sn4 Sn4 105.2(4) . 2_566
O6 Sn4 Sn4 37.74(13) . 2_566
O6 Sn4 Sn4 36.95(14) 2_566 2_566
O6 Sn4 O4 69.2(2) . .
O6 Sn4 O4 143.8(2) 2_566 .
O6 Sn4 O4' 68.2(4) 2_566 .
O6 Sn4 O4' 142.9(4) . .
O6 Sn4 O6 74.7(2) . 2_566
O6 Sn4 C27 105.3(3) . .
O6 Sn4 C28 107.1(3) . .
C27 Sn4 Sn4 107.8(3) . 2_566
C27 Sn4 O4 88.8(4) . .
C27 Sn4 O6 103.0(3) . 2_566
C28 Sn4 Sn4 108.6(3) . 2_566
C28 Sn4 O4 86.4(4) . .
C28 Sn4 O6 102.4(3) . 2_566
C28 Sn4 C27 143.0(4) . .
C3 Se1 C4 85.1(4) . .
C17 Se2 C18 86.6(4) . .
C18' Se2' C17' 87.6(9) . .
C4 N1 C2 112.6(7) . .
C18 N2 C16 112.2(8) . .
C18' N2' C16' 110.7(18) . .
Sn1 O1 Sn2 98.1(2) . .
C1 O1 Sn1 142.8(5) . .
C1 O1 Sn2 117.4(5) . .
Sn1 O3 Sn1 105.4(2) . 2
Sn2 O3 Sn1 120.1(2) . .
Sn2 O3 Sn1 134.1(3) . 2
Sn4 O4 Sn3 97.5(3) . .
C15 O4 Sn3 118.6(7) . .
C15 O4 Sn4 143.5(7) . .
C15' O4' Sn4 143.8(16) . .
Sn3 O6 Sn4 130.2(3) . 2_566
Sn3 O6 Sn4 124.3(2) . .
Sn4 O6 Sn4 105.3(2) . 2_566
O1 C1 C2 116.9(7) . .
O2 C1 O1 121.9(8) . .
O2 C1 C2 121.2(7) . .
N1 C2 C1 120.0(7) . .
C3 C2 N1 118.3(8) . .
C3 C2 C1 121.6(7) . .
Se1 C3 H3 124.6 . .
C2 C3 Se1 110.9(7) . .
C2 C3 H3 124.6 . .
N1 C4 Se1 113.1(6) . .
N1 C4 C5 124.9(8) . .
C5 C4 Se1 122.0(6) . .
C6 C5 C4 121.1(9) . .
C6 C5 C10 118.4(9) . .
C10 C5 C4 120.5(8) . .
C5 C6 H6 120.0 . .
C5 C6 C7 120.1(10) . .
C7 C6 H6 120.0 . .
C6 C7 H7 119.4 . .
C8 C7 C6 121.2(11) . .
C8 C7 H7 119.4 . .
C7 C8 H8 119.9 . .
C7 C8 C9 120.2(11) . .
C9 C8 H8 119.9 . .
C8 C9 H9 120.5 . .
C8 C9 C10 119.0(10) . .
C10 C9 H9 120.5 . .
C5 C10 C9 121.1(10) . .
C5 C10 H10 119.5 . .
C9 C10 H10 119.5 . .
Sn1 C11 H11A 109.5 . .
Sn1 C11 H11B 109.5 . .
Sn1 C11 H11C 109.5 . .
H11A C11 H11B 109.5 . .
H11A C11 H11C 109.5 . .
H11B C11 H11C 109.5 . .
Sn1 C12 H12A 109.5 . .
Sn1 C12 H12B 109.5 . .
Sn1 C12 H12C 109.5 . .
H12A C12 H12B 109.5 . .
H12A C12 H12C 109.5 . .
H12B C12 H12C 109.5 . .
Sn2 C13 H13A 109.5 . .
Sn2 C13 H13B 109.5 . .
Sn2 C13 H13C 109.5 . .
H13A C13 H13B 109.5 . .
H13A C13 H13C 109.5 . .
H13B C13 H13C 109.5 . .
Sn2 C14 H14A 109.5 . .
Sn2 C14 H14B 109.5 . .
Sn2 C14 H14C 109.5 . .
H14A C14 H14B 109.5 . .
H14A C14 H14C 109.5 . .
H14B C14 H14C 109.5 . .
O4 C15 C16 116.6(9) . .
O5 C15 O4 123.2(11) . .
O5 C15 C16 119.8(10) . .
N2 C16 C15 119.4(8) . .
C17 C16 N2 120.4(9) . .
C17 C16 C15 120.2(8) . .
Se2 C17 H17 126.1 . .
C16 C17 Se2 107.9(7) . .
C16 C17 H17 126.1 . .
N2 C18 Se2 112.9(6) . .
N2 C18 C19 123.5(8) . .
C19 C18 Se2 123.4(6) . .
C20 C19 C18 119.6(8) . .
C20 C19 C24 118.8(8) . .
C24 C19 C18 121.6(9) . .
C19 C20 H20 120.4 . .
C19 C20 C21 119.3(9) . .
C21 C20 H20 120.4 . .
C20 C21 H21 119.7 . .
C22 C21 C20 120.7(9) . .
C22 C21 H21 119.7 . .
C21 C22 H22 119.4 . .
C21 C22 C23 121.1(9) . .
C23 C22 H22 119.4 . .
C22 C23 H23 121.7 . .
C24 C23 C22 116.6(9) . .
C24 C23 H23 121.7 . .
C19 C24 H24 118.3 . .
C23 C24 C19 123.3(9) . .
C23 C24 H24 118.3 . .
Sn3 C25 H25A 109.5 . .
Sn3 C25 H25B 109.5 . .
Sn3 C25 H25C 109.5 . .
H25A C25 H25B 109.5 . .
H25A C25 H25C 109.5 . .
H25B C25 H25C 109.5 . .
Sn3 C26 H26A 109.5 . .
Sn3 C26 H26B 109.5 . .
Sn3 C26 H26C 109.5 . .
H26A C26 H26B 109.5 . .
H26A C26 H26C 109.5 . .
H26B C26 H26C 109.5 . .
Sn4 C27 H27A 109.5 . .
Sn4 C27 H27B 109.5 . .
Sn4 C27 H27C 109.5 . .
H27A C27 H27B 109.5 . .
H27A C27 H27C 109.5 . .
H27B C27 H27C 109.5 . .
Sn4 C28 H28A 109.5 . .
Sn4 C28 H28B 109.5 . .
Sn4 C28 H28C 109.5 . .
H28A C28 H28B 109.5 . .
H28A C28 H28C 109.5 . .
H28B C28 H28C 109.5 . .
O4' C15' C16' 115.7(19) . .
O5' C15' O4' 123(2) . .
O5' C15' C16' 121(2) . .
N2' C16' C15' 118.2(18) . .
N2' C16' C17' 122.2(19) . .
C17' C16' C15' 119.5(16) . .
Se2' C17' H17' 126.9 . .
C16' C17' Se2' 106.1(14) . .
C16' C17' H17' 126.9 . .
N2' C18' Se2' 112.6(13) . .
N2' C18' C19' 126.2(15) . .
C19' C18' Se2' 121.0(14) . .
C20' C19' C18' 116.2(16) . .
C20' C19' C24' 121.4(11) . .
C24' C19' C18' 122.4(17) . .
C19' C20' H20' 120.6 . .
C21' C20' C19' 118.7(12) . .
C21' C20' H20' 120.6 . .
C20' C21' H21' 119.9 . .
C20' C21' C22' 120.2(12) . .
C22' C21' H21' 119.9 . .
C21' C22' H22' 119.7 . .
C21' C22' C23' 120.7(12) . .
C23' C22' H22' 119.7 . .
C22' C23' H23' 120.5 . .
C22' C23' C24' 119.0(12) . .
C24' C23' H23' 120.5 . .
C19' C24' C23' 119.5(12) . .
C19' C24' H24' 120.3 . .
C23' C24' H24' 120.3 . .

loop_
_geom_bond_atom_site_label_1
_geom_bond_atom_site_label_2
_geom_bond_distance
_geom_bond_site_symmetry_2
Sn1 O1 2.311(5) .
Sn1 O3 2.041(5) .
Sn1 O3 2.110(5) 2
Sn1 C11 2.097(9) .
Sn1 C12 2.084(8) .
Sn2 Cl1 2.483(3) .
Sn2 O1 2.369(5) .
Sn2 O3 2.038(5) .
Sn2 C13 2.088(10) .
Sn2 C14 2.090(9) .
Sn3 Cl2 2.413(4) .
Sn3 Cl2' 2.278(9) .
Sn3 O4 2.415(8) .
Sn3 O6 2.023(5) .
Sn3 C25 2.116(11) .
Sn3 C26 2.060(11) .
Sn4 Sn4 3.2987(11) 2_566
Sn4 O4 2.382(8) .
Sn4 O4' 2.45(2) .
Sn4 O6 2.056(5) .
Sn4 O6 2.093(5) 2_566
Sn4 C27 2.076(9) .
Sn4 C28 2.072(9) .
Se1 C3 1.827(9) .
Se1 C4 1.894(9) .
Se2 C17 1.880(8) .
Se2 C18 1.887(7) .
Se2' C17' 1.895(10) .
Se2' C18' 1.893(10) .
N1 C2 1.380(9) .
N1 C4 1.303(10) .
N2 C16 1.379(8) .
N2 C18 1.352(8) .
N2' C16' 1.385(10) .
N2' C18' 1.383(10) .
O1 C1 1.307(9) .
O2 C1 1.218(9) .
O3 Sn1 2.110(5) 2
O4 C15 1.277(11) .
O5 C15 1.190(11) .
O4' C15' 1.256(18) .
O5' C15' 1.243(17) .
O6 Sn4 2.093(5) 2_566
C1 C2 1.513(11) .
C2 C3 1.334(11) .
C3 H3 0.9300 .
C4 C5 1.466(11) .
C5 C6 1.353(12) .
C5 C10 1.366(13) .
C6 H6 0.9300 .
C6 C7 1.393(14) .
C7 H7 0.9300 .
C7 C8 1.337(15) .
C8 H8 0.9300 .
C8 C9 1.347(14) .
C9 H9 0.9300 .
C9 C10 1.408(12) .
C10 H10 0.9300 .
C11 H11A 0.9600 .
C11 H11B 0.9600 .
C11 H11C 0.9600 .
C12 H12A 0.9600 .
C12 H12B 0.9600 .
C12 H12C 0.9600 .
C13 H13A 0.9600 .
C13 H13B 0.9600 .
C13 H13C 0.9600 .
C14 H14A 0.9600 .
C14 H14B 0.9600 .
C14 H14C 0.9600 .
C15 C16 1.500(9) .
C16 C17 1.373(9) .
C17 H17 0.9300 .
C18 C19 1.468(8) .
C19 C20 1.372(8) .
C19 C24 1.380(8) .
C20 H20 0.9300 .
C20 C21 1.383(9) .
C21 H21 0.9300 .
C21 C22 1.371(8) .
C22 H22 0.9300 .
C22 C23 1.388(9) .
C23 H23 0.9300 .
C23 C24 1.373(9) .
C24 H24 0.9300 .
C25 H25A 0.9600 .
C25 H25B 0.9600 .
C25 H25C 0.9600 .
C26 H26A 0.9600 .
C26 H26B 0.9600 .
C26 H26C 0.9600 .
C27 H27A 0.9600 .
C27 H27B 0.9600 .
C27 H27C 0.9600 .
C28 H28A 0.9600 .
C28 H28B 0.9600 .
C28 H28C 0.9600 .
C15' C16' 1.504(10) .
C16' C17' 1.388(10) .
C17' H17' 0.9300 .
C18' C19' 1.476(10) .
C19' C20' 1.381(9) .
C19' C24' 1.384(9) .
C20' H20' 0.9300 .
C20' C21' 1.380(10) .
C21' H21' 0.9300 .
C21' C22' 1.382(9) .
C22' H22' 0.9300 .
C22' C23' 1.384(9) .
C23' H23' 0.9300 .
C23' C24' 1.390(9) .
C24' H24' 0.9300 .

loop_
_geom_torsion_atom_site_label_1
_geom_torsion_atom_site_label_2
_geom_torsion_atom_site_label_3
_geom_torsion_atom_site_label_4
_geom_torsion
Sn1 O1 C1 O2 163.7(7)
Sn1 O1 C1 C2 -17.3(13)
Sn2 O1 C1 O2 2.9(11)
Sn2 O1 C1 C2 -178.0(5)
Sn3 O4 C15 O5 -7.7(14)
Sn3 O4 C15 C16 178.9(3)
Sn4 O4 C15 O5 162.5(9)
Sn4 O4 C15 C16 -10.9(14)
Sn4 O4' C15' O5' 176(2)
Sn4 O4' C15' C16' -10(5)
Se1 C4 C5 C6 6.4(12)
Se1 C4 C5 C10 -173.8(7)
Se2 C18 C19 C20 171.0(12)
Se2 C18 C19 C24 -12(2)
Se2' C18' C19' C20' -170(3)
Se2' C18' C19' C24' 7(6)
N1 C2 C3 Se1 0.8(10)
N1 C4 C5 C6 -175.0(9)
N1 C4 C5 C10 4.8(13)
N2 C16 C17 Se2 2.0(11)
N2 C18 C19 C20 -15(2)
N2 C18 C19 C24 162.5(14)
N2' C16' C17' Se2' 9(4)
N2' C18' C19' C20' 15(7)
N2' C18' C19' C24' -167(4)
O1 C1 C2 N1 -2.1(12)
O1 C1 C2 C3 179.8(8)
O2 C1 C2 N1 176.9(8)
O2 C1 C2 C3 -1.2(13)
O4 C15 C16 N2 4.8(7)
O4 C15 C16 C17 -173.3(10)
O5 C15 C16 N2 -168.9(11)
O5 C15 C16 C17 13.1(10)
O4' C15' C16' N2' 8(4)
O4' C15' C16' C17' -168(3)
O5' C15' C16' N2' -179(3)
O5' C15' C16' C17' 5(5)
C1 C2 C3 Se1 178.9(6)
C2 N1 C4 Se1 -1.0(9)
C2 N1 C4 C5 -179.7(7)
C3 Se1 C4 N1 1.2(6)
C3 Se1 C4 C5 179.9(7)
C4 Se1 C3 C2 -1.0(7)
C4 N1 C2 C1 -178.0(7)
C4 N1 C2 C3 0.2(11)
C4 C5 C6 C7 -178.5(9)
C4 C5 C10 C9 -179.8(8)
C5 C6 C7 C8 -2.7(17)
C6 C5 C10 C9 0.0(14)
C6 C7 C8 C9 1.8(19)
C7 C8 C9 C10 0.0(17)
C8 C9 C10 C5 -0.9(16)
C10 C5 C6 C7 1.8(15)
C15 C16 C17 Se2 -180.0(3)
C16 N2 C18 Se2 0.3(13)
C16 N2 C18 C19 -174.5(12)
C17 Se2 C18 N2 0.6(10)
C17 Se2 C18 C19 175.5(12)
C18 Se2 C17 C16 -1.3(7)
C18 N2 C16 C15 -179.7(8)
C18 N2 C16 C17 -1.6(14)
C18 C19 C20 C21 178.9(13)
C18 C19 C24 C23 -177.3(13)
C19 C20 C21 C22 -4(2)
C20 C19 C24 C23 0(2)
C20 C21 C22 C23 6(2)
C21 C22 C23 C24 -4(2)
C22 C23 C24 C19 1(2)
C24 C19 C20 C21 2(2)
C15' C16' C17' Se2' -175(2)
C16' N2' C18' Se2' 3(4)
C16' N2' C18' C19' 177(4)
C17' Se2' C18' N2' 2(3)
C17' Se2' C18' C19' -173(4)
C18' Se2' C17' C16' -6(3)
C18' N2' C16' C15' 176(3)
C18' N2' C16' C17' -8(5)
C18' C19' C20' C21' 177(4)
C18' C19' C24' C23' 179(4)
C19' C20' C21' C22' 6(5)
C20' C19' C24' C23' -3(6)
C20' C21' C22' C23' -8(5)
C21' C22' C23' C24' 4(5)
C22' C23' C24' C19' 1(5)
C24' C19' C20' C21' 0(6)
